data_7125207
loop_
_publ_author_name
'Miyano, Tetsuya'
'Sakai, Tatsuya'
'Hisaki, Ichiro'
'Ichida, Hideki'
'Kanematsu, Yasuo'
'Tohnai, Norimitsu'

_publ_section_title
;
 Hierarchical construction of SHG-active polar crystals by using
 multi-component crystals.
;
_journal_issue 94
_journal_name_full 'Chemical communications (Cambridge, England)'
_journal_page_first 13710
_journal_page_last 13713
_journal_paper_doi 10.1039/c6cc07544d
_journal_volume 52
_journal_year 2016
_chemical_absolute_configuration 'CHOOSE rm ad rmad syn or unk'
_chemical_formula_moiety 'C24 H30 N4 O5 S'
_chemical_formula_sum 'C24 H30 N4 O5 S'
_chemical_formula_weight 486.58
_chemical_name_systematic '(E)-4-((4-aminophenyl)diazenyl)benzenesulfonic acid/(R)-1-phenylethan-1-amine/dioxane'
_space_group_crystal_system monoclinic
_space_group_IT_number 4
_space_group_name_Hall 'P 2yb'
_space_group_name_H-M_alt 'P 1 21 1'
_atom_sites_solution_hydrogens geom
_atom_sites_solution_primary direct
_atom_sites_solution_secondary difmap
_audit_update_record
;
2016-09-14 deposited with the CCDC.
2016-10-25 downloaded from the CCDC.
;
_cell_angle_alpha 90.0000
_cell_angle_beta 108.6090(12)
_cell_angle_gamma 90.0000
_cell_formula_units_Z 2
_cell_length_a 6.06973(12)
_cell_length_b 23.5497(5)
_cell_length_c 9.2011(2)
_cell_measurement_reflns_used 10931
_cell_measurement_temperature 213
_cell_measurement_theta_max 68.25
_cell_measurement_theta_min 3.75
_cell_volume 1246.45(5)
_computing_cell_refinement 'RAPID AUTO'
_computing_data_collection 'RAPID AUTO (Rigaku, ????)'
_computing_data_reduction 'RAPID AUTO'
_computing_molecular_graphics 'CrystalStructure 4.2'
_computing_publication_material 'CrystalStructure 4.2 (Rigaku, 2015)'
_computing_structure_refinement 'SHELXL Version 2014/7 (Sheldrick, 2008)'
_computing_structure_solution 'SHELXT Version 2014/5 (Sheldrick, 2014)'
_diffrn_ambient_temperature 213
_diffrn_detector_area_resol_mean 10.000
_diffrn_measured_fraction_theta_full 0.982
_diffrn_measured_fraction_theta_max 0.978
_diffrn_measurement_device_type 'Rigaku R-AXIS RAPID'
_diffrn_measurement_method \w
_diffrn_radiation_type 'Cu K\a'
_diffrn_radiation_wavelength 1.54187
_diffrn_reflns_av_R_equivalents 0.2100
_diffrn_reflns_Laue_measured_fraction_full 0.982
_diffrn_reflns_Laue_measured_fraction_max 0.978
_diffrn_reflns_limit_h_max 7
_diffrn_reflns_limit_h_min -6
_diffrn_reflns_limit_k_max 26
_diffrn_reflns_limit_k_min -27
_diffrn_reflns_limit_l_max 10
_diffrn_reflns_limit_l_min -11
_diffrn_reflns_number 13460
_diffrn_reflns_point_group_measured_fraction_full 0.958
_diffrn_reflns_point_group_measured_fraction_max 0.952
_diffrn_reflns_theta_full 67.687
_diffrn_reflns_theta_max 68.252
_diffrn_reflns_theta_min 3.754
_diffrn_standards_number 0
_exptl_absorpt_coefficient_mu 1.503
_exptl_absorpt_correction_T_max 0.860
_exptl_absorpt_correction_T_min 0.462
_exptl_absorpt_correction_type multi-scan
_exptl_absorpt_process_details 'ABSCOR (Rigaku, 1995)'
_exptl_crystal_colour red
_exptl_crystal_density_diffrn 1.296
_exptl_crystal_density_method 'not measured'
_exptl_crystal_description platelet
_exptl_crystal_F_000 516.00
_exptl_crystal_recrystallization_method 'Re-crystallisation from solvent: methanol/dioxane'
_exptl_crystal_size_max 0.700
_exptl_crystal_size_mid 0.400
_exptl_crystal_size_min 0.100
_refine_diff_density_max 0.75
_refine_diff_density_min -0.61
_refine_ls_abs_structure_details
;
 Flack x determined using 545 quotients [(I+)-(I-)]/[(I+)+(I-)]
 (Parsons, Flack and Wagner, Acta Cryst. B69 (2013) 249-259).
;
_refine_ls_abs_structure_Flack 0.03(3)
_refine_ls_extinction_coef 0.017(2)
_refine_ls_extinction_method SHELXL
_refine_ls_goodness_of_fit_ref 0.887
_refine_ls_hydrogen_treatment constr
_refine_ls_number_parameters 310
_refine_ls_number_reflns 4359
_refine_ls_number_restraints 1
_refine_ls_R_factor_all 0.1195
_refine_ls_R_factor_gt 0.0814
_refine_ls_shift/su_max 0.000
_refine_ls_structure_factor_coef Fsqd
_refine_ls_weighting_details 'w = 1/[\s^2^(Fo^2^)]'
_refine_ls_weighting_scheme calc
_refine_ls_wR_factor_gt 0.1545
_refine_ls_wR_factor_ref 0.1953
_reflns_Friedel_coverage 0.895
_reflns_Friedel_fraction_full 0.933
_reflns_Friedel_fraction_max 0.924
_reflns_number_gt 2231
_reflns_number_total 4359
_reflns_threshold_expression F^2^>2.0\s(F^2^)
_cod_data_source_file c6cc07544d2.cif
_cod_data_source_block 2-Dioxane
_cod_original_cell_volume 1246.44(5)
_cod_database_code 7125207

loop_
_space_group_symop_id
_space_group_symop_operation_xyz
1 +X,+Y,+Z
2 -X,1/2+Y,-Z

loop_
_atom_site_label
_atom_site_type_symbol
_atom_site_fract_x
_atom_site_fract_y
_atom_site_fract_z
_atom_site_U_iso_or_equiv
_atom_site_adp_type
_atom_site_occupancy
_atom_site_site_symmetry_order
_atom_site_calc_flag
_atom_site_refinement_flags_posn
_atom_site_refinement_flags_adp
S1 S 0.4885(4) 0.39047(9) 0.5996(3) 0.0588(6) Uani 1 1 d . .
O1 O 0.7378(8) 0.3899(3) 0.6203(6) 0.0613(14) Uani 1 1 d . .
O2 O 0.3496(9) 0.4017(3) 0.4381(7) 0.0682(17) Uani 1 1 d . .
O3 O 0.4166(12) 0.3405(2) 0.6618(8) 0.077(2) Uani 1 1 d . .
O4 O 0.6689(12) 0.2821(3) 0.2522(8) 0.079(2) Uani 1 1 d . .
O5 O 0.3496(14) 0.2110(4) 0.3326(11) 0.106(3) Uani 1 1 d . .
N1 N 0.3104(13) 0.5937(3) 0.9284(9) 0.0620(19) Uani 1 1 d . .
N2 N 0.1448(12) 0.5916(3) 0.9847(9) 0.062(2) Uani 1 1 d . .
N3 N -0.0303(13) 0.7882(3) 1.2667(10) 0.087(3) Uani 1 1 d . .
H3A H -0.1473 0.7890 1.3019 0.104 Uiso 1 1 calc R U
H3B H 0.0562 0.8182 1.2736 0.104 Uiso 1 1 calc R U
N4 N 0.8602(11) 0.3901(3) 0.3548(8) 0.0618(18) Uani 1 1 d . .
H4A H 0.8106 0.3929 0.4368 0.074 Uiso 1 1 calc R U
H4B H 1.0153 0.3950 0.3845 0.074 Uiso 1 1 calc R U
H4C H 0.8240 0.3556 0.3118 0.074 Uiso 1 1 calc R U
C1 C 0.4444(14) 0.4482(3) 0.7056(11) 0.054(2) Uani 1 1 d . .
C2 C 0.5650(14) 0.4988(4) 0.7112(11) 0.061(2) Uani 1 1 d . .
H2 H 0.6802 0.5011 0.6632 0.073 Uiso 1 1 calc R U
C3 C 0.5179(15) 0.5456(4) 0.7863(10) 0.059(2) Uani 1 1 d . .
H3 H 0.6016 0.5794 0.7893 0.071 Uiso 1 1 calc R U
C4 C 0.3477(15) 0.5433(4) 0.8574(10) 0.056(2) Uani 1 1 d . .
C5 C 0.2280(15) 0.4929(4) 0.8541(12) 0.063(2) Uani 1 1 d . .
H5 H 0.1149 0.4908 0.9038 0.076 Uiso 1 1 calc R U
C6 C 0.2732(15) 0.4461(4) 0.7790(11) 0.064(2) Uani 1 1 d . .
H6 H 0.1891 0.4124 0.7765 0.077 Uiso 1 1 calc R U
C7 C 0.1084(14) 0.6418(4) 1.0554(11) 0.056(2) Uani 1 1 d . .
C8 C 0.2477(15) 0.6903(4) 1.0722(11) 0.062(2) Uani 1 1 d . .
H8 H 0.3738 0.6897 1.0339 0.075 Uiso 1 1 calc R U
C9 C 0.2066(15) 0.7385(4) 1.1426(11) 0.068(3) Uani 1 1 d . .
H9 H 0.3033 0.7704 1.1522 0.081 Uiso 1 1 calc R U
C10 C 0.0177(15) 0.7399(4) 1.2005(11) 0.062(2) Uani 1 1 d . .
C11 C -0.1208(15) 0.6911(4) 1.1886(11) 0.064(2) Uani 1 1 d . .
H11 H -0.2437 0.6910 1.2300 0.077 Uiso 1 1 calc R U
C12 C -0.0749(16) 0.6430(4) 1.1152(11) 0.062(2) Uani 1 1 d . .
H12 H -0.1696 0.6107 1.1059 0.075 Uiso 1 1 calc R U
C13 C 0.7524(15) 0.4915(4) 0.3149(11) 0.062(2) Uani 1 1 d . .
C14 C 0.9622(16) 0.5158(4) 0.4041(11) 0.069(3) Uani 1 1 d . .
H14 H 1.1024 0.4968 0.4144 0.083 Uiso 1 1 calc R U
C15 C 0.9677(17) 0.5671(4) 0.4772(12) 0.070(3) Uani 1 1 d . .
H15 H 1.1097 0.5815 0.5418 0.084 Uiso 1 1 calc R U
C16 C 0.7660(18) 0.5972(4) 0.4558(12) 0.072(3) Uani 1 1 d . .
H16 H 0.7687 0.6328 0.5029 0.086 Uiso 1 1 calc R U
C17 C 0.5615(18) 0.5745(4) 0.3647(13) 0.072(3) Uani 1 1 d . .
H17 H 0.4230 0.5949 0.3502 0.086 Uiso 1 1 calc R U
C18 C 0.5516(17) 0.5237(4) 0.2946(12) 0.072(3) Uani 1 1 d . .
H18 H 0.4076 0.5099 0.2313 0.086 Uiso 1 1 calc R U
C19 C 0.7436(15) 0.4353(4) 0.2391(11) 0.069(3) Uani 1 1 d . .
H19 H 0.5778 0.4247 0.1944 0.082 Uiso 1 1 calc R U
C20 C 0.8508(18) 0.4337(5) 0.1094(11) 0.088(3) Uani 1 1 d . .
H20A H 1.0163 0.4412 0.1509 0.105 Uiso 1 1 calc R U
H20B H 0.7780 0.4624 0.0337 0.105 Uiso 1 1 calc R U
H20C H 0.8259 0.3966 0.0615 0.105 Uiso 1 1 calc R U
C21 C 0.7351(19) 0.2309(5) 0.3406(14) 0.087(3) Uani 1 1 d . .
H21A H 0.8946 0.2349 0.4101 0.104 Uiso 1 1 calc R U
H21B H 0.7325 0.1992 0.2712 0.104 Uiso 1 1 calc R U
C22 C 0.579(2) 0.2177(6) 0.4318(17) 0.108(4) Uani 1 1 d . .
H22A H 0.6304 0.1828 0.4905 0.130 Uiso 1 1 calc R U
H22B H 0.5847 0.2486 0.5042 0.130 Uiso 1 1 calc R U
C23 C 0.2737(19) 0.2612(6) 0.2502(15) 0.097(4) Uani 1 1 d . .
H23A H 0.2728 0.2920 0.3217 0.117 Uiso 1 1 calc R U
H23B H 0.1145 0.2562 0.1812 0.117 Uiso 1 1 calc R U
C24 C 0.4302(18) 0.2771(5) 0.1580(15) 0.100(4) Uani 1 1 d . .
H24A H 0.4176 0.2482 0.0792 0.120 Uiso 1 1 calc R U
H24B H 0.3782 0.3134 0.1060 0.120 Uiso 1 1 calc R U

loop_
_atom_site_aniso_label
_atom_site_aniso_U_11
_atom_site_aniso_U_22
_atom_site_aniso_U_33
_atom_site_aniso_U_23
_atom_site_aniso_U_13
_atom_site_aniso_U_12
S1 0.0457(12) 0.0565(12) 0.0743(15) 0.0026(12) 0.0192(11) -0.0009(10)
O1 0.037(3) 0.071(3) 0.074(4) 0.005(4) 0.016(3) 0.002(3)
O2 0.055(4) 0.085(4) 0.053(3) -0.001(3) 0.001(3) 0.007(3)
O3 0.083(5) 0.053(4) 0.106(6) 0.006(4) 0.048(4) -0.005(3)
O4 0.060(4) 0.076(4) 0.089(5) -0.004(4) 0.010(4) -0.006(4)
O5 0.073(6) 0.105(6) 0.127(7) -0.002(6) 0.015(5) -0.022(5)
N1 0.048(4) 0.064(5) 0.073(5) -0.006(4) 0.018(4) -0.001(4)
N2 0.048(4) 0.065(5) 0.069(5) -0.002(4) 0.015(4) 0.003(4)
N3 0.061(5) 0.071(5) 0.129(9) -0.024(5) 0.033(5) 0.004(4)
N4 0.052(4) 0.066(4) 0.067(5) -0.004(4) 0.019(4) 0.003(4)
C1 0.036(5) 0.052(5) 0.070(6) 0.000(4) 0.010(4) -0.006(4)
C2 0.041(5) 0.069(6) 0.071(6) -0.002(5) 0.014(5) -0.005(4)
C3 0.049(5) 0.051(4) 0.074(6) -0.005(5) 0.016(5) 0.001(4)
C4 0.047(5) 0.055(5) 0.062(6) -0.003(4) 0.010(4) -0.001(4)
C5 0.041(5) 0.069(6) 0.081(7) -0.006(5) 0.021(5) -0.005(4)
C6 0.055(6) 0.055(5) 0.075(6) -0.003(5) 0.011(5) -0.008(4)
C7 0.042(5) 0.048(5) 0.072(6) 0.004(4) 0.011(4) 0.006(4)
C8 0.047(5) 0.065(6) 0.073(6) -0.004(5) 0.017(5) 0.000(4)
C9 0.047(5) 0.063(6) 0.088(7) -0.005(5) 0.014(5) -0.003(4)
C10 0.045(5) 0.056(5) 0.075(6) -0.011(5) 0.006(5) 0.007(4)
C11 0.044(5) 0.071(6) 0.075(6) -0.001(5) 0.017(5) 0.003(4)
C12 0.045(5) 0.063(6) 0.077(7) -0.003(5) 0.016(5) 0.002(4)
C13 0.038(5) 0.061(6) 0.074(6) 0.015(5) 0.000(4) 0.002(4)
C14 0.049(6) 0.072(6) 0.075(7) 0.017(5) 0.004(5) -0.001(5)
C15 0.054(6) 0.060(6) 0.084(8) 0.007(5) 0.005(5) -0.001(4)
C16 0.074(7) 0.053(5) 0.082(7) 0.011(5) 0.015(6) -0.002(5)
C17 0.060(6) 0.060(6) 0.095(8) 0.007(5) 0.025(6) 0.010(5)
C18 0.050(6) 0.080(7) 0.080(7) 0.015(6) 0.014(5) 0.001(5)
C19 0.045(6) 0.076(6) 0.078(7) 0.003(5) 0.010(5) -0.003(4)
C20 0.077(7) 0.116(8) 0.073(7) 0.003(7) 0.027(6) -0.006(7)
C21 0.072(7) 0.079(7) 0.094(9) 0.003(6) 0.006(7) 0.005(6)
C22 0.076(9) 0.124(10) 0.119(11) 0.026(9) 0.024(8) -0.015(8)
C23 0.047(7) 0.116(9) 0.119(11) -0.036(8) 0.012(7) -0.016(6)
C24 0.062(8) 0.104(9) 0.114(10) -0.007(8) -0.001(7) -0.001(6)

loop_
_atom_type_symbol
_atom_type_description
_atom_type_scat_dispersion_real
_atom_type_scat_dispersion_imag
_atom_type_scat_source
C C 0.0181 0.0091
;
International Tables for Crystallography
(Vol. C, Tables 4.2.6.8 and 6.1.1.4)
;
H H 0.0000 0.0000
;
International Tables for Crystallography
(Vol. C, Table 6.1.1.4)
;
N N 0.0311 0.0180
;
International Tables for Crystallography
(Vol. C, Tables 4.2.6.8 and 6.1.1.4)
;
O O 0.0492 0.0322
;
International Tables for Crystallography
(Vol. C, Tables 4.2.6.8 and 6.1.1.4)
;
S S 0.3331 0.5567
;
International Tables for Crystallography
(Vol. C, Tables 4.2.6.8 and 6.1.1.4)
;

loop_
_geom_angle_atom_site_label_1
_geom_angle_atom_site_label_2
_geom_angle_atom_site_label_3
_geom_angle
O3 S1 O1 111.9(4)
O3 S1 O2 113.5(4)
O1 S1 O2 111.5(3)
O3 S1 C1 107.2(4)
O1 S1 C1 105.7(4)
O2 S1 C1 106.4(4)
C24 O4 C21 108.6(8)
C23 O5 C22 110.0(9)
N2 N1 C4 114.8(7)
N1 N2 C7 114.7(7)
C10 N3 H3A 120.0
C10 N3 H3B 120.0
H3A N3 H3B 120.0
C19 N4 H4A 109.5
C19 N4 H4B 109.5
H4A N4 H4B 109.5
C19 N4 H4C 109.5
H4A N4 H4C 109.5
H4B N4 H4C 109.5
C2 C1 C6 118.3(8)
C2 C1 S1 121.0(7)
C6 C1 S1 120.6(7)
C3 C2 C1 120.8(9)
C3 C2 H2 119.6
C1 C2 H2 119.6
C2 C3 C4 120.5(9)
C2 C3 H3 119.7
C4 C3 H3 119.7
C5 C4 C3 119.2(8)
C5 C4 N1 124.8(8)
C3 C4 N1 116.0(8)
C6 C5 C4 120.7(8)
C6 C5 H5 119.7
C4 C5 H5 119.7
C5 C6 C1 120.5(8)
C5 C6 H6 119.7
C1 C6 H6 119.7
C12 C7 C8 118.1(8)
C12 C7 N2 117.8(8)
C8 C7 N2 124.1(8)
C9 C8 C7 122.3(9)
C9 C8 H8 118.8
C7 C8 H8 118.8
C8 C9 C10 119.3(8)
C8 C9 H9 120.3
C10 C9 H9 120.3
N3 C10 C11 120.6(9)
N3 C10 C9 120.1(9)
C11 C10 C9 119.3(8)
C12 C11 C10 119.7(8)
C12 C11 H11 120.1
C10 C11 H11 120.1
C7 C12 C11 121.2(9)
C7 C12 H12 119.4
C11 C12 H12 119.4
C18 C13 C14 116.5(9)
C18 C13 C19 121.4(8)
C14 C13 C19 122.0(8)
C15 C14 C13 121.5(9)
C15 C14 H14 119.3
C13 C14 H14 119.3
C16 C15 C14 120.1(9)
C16 C15 H15 120.0
C14 C15 H15 120.0
C17 C16 C15 118.6(10)
C17 C16 H16 120.7
C15 C16 H16 120.7
C18 C17 C16 122.2(9)
C18 C17 H17 118.9
C16 C17 H17 118.9
C17 C18 C13 120.9(10)
C17 C18 H18 119.6
C13 C18 H18 119.6
C13 C19 N4 110.9(8)
C13 C19 C20 115.3(8)
N4 C19 C20 108.2(8)
C13 C19 H19 107.4
N4 C19 H19 107.4
C20 C19 H19 107.4
C19 C20 H20A 109.5
C19 C20 H20B 109.5
H20A C20 H20B 109.5
C19 C20 H20C 109.5
H20A C20 H20C 109.5
H20B C20 H20C 109.5
O4 C21 C22 112.4(9)
O4 C21 H21A 109.1
C22 C21 H21A 109.1
O4 C21 H21B 109.1
C22 C21 H21B 109.1
H21A C21 H21B 107.9
O5 C22 C21 109.5(12)
O5 C22 H22A 109.8
C21 C22 H22A 109.8
O5 C22 H22B 109.8
C21 C22 H22B 109.8
H22A C22 H22B 108.2
O5 C23 C24 110.9(10)
O5 C23 H23A 109.5
C24 C23 H23A 109.5
O5 C23 H23B 109.5
C24 C23 H23B 109.5
H23A C23 H23B 108.1
O4 C24 C23 112.1(11)
O4 C24 H24A 109.2
C23 C24 H24A 109.2
O4 C24 H24B 109.2
C23 C24 H24B 109.2
H24A C24 H24B 107.9

loop_
_geom_bond_atom_site_label_1
_geom_bond_atom_site_label_2
_geom_bond_distance
S1 O3 1.436(6)
S1 O1 1.464(5)
S1 O2 1.480(6)
S1 C1 1.743(9)
O4 C24 1.436(11)
O4 C21 1.439(11)
O5 C23 1.402(14)
O5 C22 1.408(13)
N1 N2 1.270(8)
N1 C4 1.408(10)
N2 C7 1.401(10)
N3 C10 1.366(10)
N3 H3A 0.8700
N3 H3B 0.8700
N4 C19 1.512(11)
N4 H4A 0.9000
N4 H4B 0.9000
N4 H4C 0.9000
C1 C2 1.390(11)
C1 C6 1.409(11)
C2 C3 1.379(11)
C2 H2 0.9400
C3 C4 1.389(10)
C3 H3 0.9400
C4 C5 1.386(10)
C5 C6 1.376(11)
C5 H5 0.9400
C6 H6 0.9400
C7 C12 1.390(12)
C7 C8 1.401(11)
C8 C9 1.370(11)
C8 H8 0.9400
C9 C10 1.410(12)
C9 H9 0.9400
C10 C11 1.408(12)
C11 C12 1.391(11)
C11 H11 0.9400
C12 H12 0.9400
C13 C18 1.397(12)
C13 C14 1.399(12)
C13 C19 1.488(12)
C14 C15 1.376(12)
C14 H14 0.9400
C15 C16 1.374(12)
C15 H15 0.9400
C16 C17 1.366(13)
C16 H16 0.9400
C17 C18 1.351(12)
C17 H17 0.9400
C18 H18 0.9400
C19 C20 1.531(12)
C19 H19 0.9900
C20 H20A 0.9700
C20 H20B 0.9700
C20 H20C 0.9700
C21 C22 1.486(14)
C21 H21A 0.9800
C21 H21B 0.9800
C22 H22A 0.9800
C22 H22B 0.9800
C23 C24 1.509(15)
C23 H23A 0.9800
C23 H23B 0.9800
C24 H24A 0.9800
C24 H24B 0.9800

loop_
_geom_hbond_atom_site_label_D
_geom_hbond_atom_site_label_H
_geom_hbond_atom_site_label_A
_geom_hbond_site_symmetry_A
_geom_hbond_distance_DA
_geom_hbond_distance_DH
_geom_hbond_distance_HA
_geom_hbond_angle_DHA
_geom_hbond_publ_flag
N3 H3A O3 2_557 2.903(12) 0.870 2.145 145.4 no
N3 H3B O1 2_657 2.965(10) 0.870 2.142 157.5 no
N4 H4A O1 . 2.771(10) 0.900 1.878 171.6 no
N4 H4B O2 1_655 2.835(8) 0.900 1.936 176.1 no
N4 H4C O4 . 2.830(9) 0.900 1.963 161.3 no

loop_
_geom_torsion_atom_site_label_1
_geom_torsion_atom_site_label_2
_geom_torsion_atom_site_label_3
_geom_torsion_atom_site_label_4
_geom_torsion
C4 N1 N2 C7 179.9(7)
O3 S1 C1 C2 157.8(8)
O1 S1 C1 C2 38.3(8)
O2 S1 C1 C2 -80.4(8)
O3 S1 C1 C6 -26.7(8)
O1 S1 C1 C6 -146.2(7)
O2 S1 C1 C6 95.1(8)
C6 C1 C2 C3 -0.2(14)
S1 C1 C2 C3 175.4(7)
C1 C2 C3 C4 -0.3(13)
C2 C3 C4 C5 1.0(13)
C2 C3 C4 N1 -178.9(8)
N2 N1 C4 C5 -3.9(12)
N2 N1 C4 C3 176.0(8)
C3 C4 C5 C6 -1.3(13)
N1 C4 C5 C6 178.6(8)
C4 C5 C6 C1 0.9(13)
C2 C1 C6 C5 -0.1(14)
S1 C1 C6 C5 -175.7(7)
N1 N2 C7 C12 178.0(8)
N1 N2 C7 C8 -3.3(13)
C12 C7 C8 C9 -1.1(14)
N2 C7 C8 C9 -179.8(8)
C7 C8 C9 C10 -0.1(14)
C8 C9 C10 N3 -177.9(9)
C8 C9 C10 C11 1.8(14)
N3 C10 C11 C12 177.4(8)
C9 C10 C11 C12 -2.3(13)
C8 C7 C12 C11 0.6(14)
N2 C7 C12 C11 179.3(8)
C10 C11 C12 C7 1.1(14)
C18 C13 C14 C15 4.6(14)
C19 C13 C14 C15 -178.2(9)
C13 C14 C15 C16 -4.1(14)
C14 C15 C16 C17 1.8(14)
C15 C16 C17 C18 -0.4(15)
C16 C17 C18 C13 1.1(15)
C14 C13 C18 C17 -3.2(14)
C19 C13 C18 C17 179.6(9)
C18 C13 C19 N4 -127.3(9)
C14 C13 C19 N4 55.7(11)
C18 C13 C19 C20 109.4(10)
C14 C13 C19 C20 -67.6(12)
C24 O4 C21 C22 -55.1(12)
C23 O5 C22 C21 -60.4(14)
O4 C21 C22 O5 59.7(13)
C22 O5 C23 C24 58.9(13)
C21 O4 C24 C23 52.6(12)
O5 C23 C24 O4 -55.9(12)
